data_7712133
loop_
_publ_author_name
'Watson, Lachlan J.'
'Hill, Anthony F.'

_publ_section_title
;
 C-H activation in bimetallic rhodium complexes to afford N-heterocyclic
 carbene pincer complexes.
;
_journal_issue 7
_journal_name_full 'Dalton transactions (Cambridge, England : 2003)'
_journal_page_first 2164
_journal_page_last 2174
_journal_paper_doi 10.1039/d2dt03984b
_journal_volume 52
_journal_year 2023
_chemical_formula_moiety 'C38 H32 Cl N2 P2 Rh S, C H Cl3'
_chemical_formula_sum 'C39 H33 Cl4 N2 P2 Rh S'
_chemical_formula_weight 868.38
_space_group_crystal_system triclinic
_space_group_IT_number 2
_space_group_name_Hall '-P 1'
_space_group_name_H-M_alt 'P -1'
_atom_sites_solution_hydrogens geom
_atom_sites_solution_primary dual
_audit_creation_date 2022-10-18
_audit_creation_method
;
Olex2 1.5
(compiled 2022.04.07 svn.rca3783a0 for OlexSys, GUI svn.r6498)
;
_audit_update_record
;
2022-11-25 deposited with the CCDC.	2023-01-16 downloaded from the CCDC.
;
_cell_angle_alpha 70.396(5)
_cell_angle_beta 77.844(4)
_cell_angle_gamma 84.928(4)
_cell_formula_units_Z 2
_cell_length_a 12.1459(6)
_cell_length_b 12.7759(8)
_cell_length_c 13.1675(7)
_cell_measurement_reflns_used 5490
_cell_measurement_temperature 150.01(10)
_cell_measurement_theta_max 72.9440
_cell_measurement_theta_min 4.6840
_cell_volume 1881.32(19)
_computing_cell_refinement 'CrysAlisPro 1.171.40.82a (Rigaku OD, 2020)'
_computing_data_collection 'CrysAlisPro 1.171.40.82a (Rigaku OD, 2020)'
_computing_data_reduction 'CrysAlisPro 1.171.40.82a (Rigaku OD, 2020)'
_computing_molecular_graphics 'Olex2 1.5 (Dolomanov et al., 2009)'
_computing_publication_material 'Olex2 1.5 (Dolomanov et al., 2009)'
_computing_structure_refinement 'SHELXL 2018/3 (Sheldrick, 2015)'
_computing_structure_solution 'SHELXT  (Sheldrick, 2015)'
_diffrn_ambient_environment N~2~
_diffrn_ambient_temperature 150.01(10)
_diffrn_detector 'CCD plate'
_diffrn_detector_area_resol_mean 8.1297
_diffrn_detector_type EosS2
_diffrn_measured_fraction_theta_full 0.995
_diffrn_measured_fraction_theta_max 0.975
_diffrn_measurement_details
;
List of Runs (angles in degrees, time in seconds):

  # Type    Start    End  Width  t~exp~   \w     \q     \k     \f   Frames
#--------------------------------------------------------------------------
  1  \w     23.00 108.00   1.00    4.50    --   37.17  19.00  90.00   85
  2  \w    -21.00  57.00   1.00    4.50    --   37.17 -77.00   0.00   78
  3  \w     21.00 101.00   1.00    4.50    --   37.17  57.00-150.00   80
  4  \w    -26.00  52.00   1.00    4.50    --   37.17 -57.00 -90.00   78
  5  \w     20.00 104.00   1.00    4.50    --   37.17  57.00 150.00   84
  6  \w     30.00  91.00   1.00    4.50    --   37.17-125.00 -90.00   61
  7  \w      6.00  73.00   1.00    4.50    --   37.17 -99.00  60.00   67
  8  \w    151.00 178.00   1.00   22.50    --  111.00  50.00   0.00   27
  9  \w     94.00 148.00   1.00   22.50    --  111.00  50.00   0.00   54
 10  \w     41.00 109.00   1.00   22.50    --  111.00-111.00 -90.00   68
 11  \w     69.00 109.00   1.00   22.50    --  111.00-111.00 120.00   40
 12  \w    116.00 178.00   1.00   22.50    --  111.00  77.00  30.00   62
 13  \w    112.00 174.00   1.00   22.50    --  111.00 111.00  60.00   62
 14  \w     46.00 128.00   1.00   22.50    --  111.00 -50.00  30.00   82
 15  \w     56.00 103.00   1.00   22.50    --  111.00 -92.00 -90.00   47
 16  \w     92.00 177.00   1.00   22.50    --  111.00  38.00 120.00   85
 17  \w     62.00 109.00   1.00   22.50    --  111.00-111.00  60.00   47
 18  \w    105.00 173.00   1.00   22.50    --  111.00 111.00 -60.00   68
 19  \w     59.00 104.00   1.00   22.50    --  111.00 -92.00 150.00   45
 20  \w     68.00 106.00   1.00   22.50    --  111.00 -92.00 -30.00   38
 21  \w     47.00 114.00   1.00   22.50    --  111.00 -38.00 -30.00   67
 22  \w    107.00 175.00   1.00   22.50    --  111.00 111.00 -30.00   68
 23  \w     46.00 114.00   1.00   22.50    --  111.00 -50.00 -90.00   68
 24  \w    105.00 178.00   1.00   22.50    --  111.00  25.00  60.00   73
;
_diffrn_measurement_device 'four-circle diffractometer'
_diffrn_measurement_device_type 'SuperNova, Dual, Cu at home/near, EosS2'
_diffrn_measurement_method '\w scans'
_diffrn_orient_matrix_type 'CrysAlisPro convention (1999,Acta A55,543-557)'
_diffrn_orient_matrix_UB_11 -0.0762164000
_diffrn_orient_matrix_UB_12 0.0828348000
_diffrn_orient_matrix_UB_13 -0.0707560000
_diffrn_orient_matrix_UB_21 0.1040814000
_diffrn_orient_matrix_UB_22 0.0459119000
_diffrn_orient_matrix_UB_23 -0.0896336000
_diffrn_orient_matrix_UB_31 -0.0140993000
_diffrn_orient_matrix_UB_32 -0.0861476000
_diffrn_orient_matrix_UB_33 -0.0545863000
_diffrn_radiation_monochromator mirror
_diffrn_radiation_probe x-ray
_diffrn_radiation_type 'Cu K\a'
_diffrn_radiation_wavelength 1.54184
_diffrn_reflns_av_R_equivalents 0.0342
_diffrn_reflns_av_unetI/netI 0.0466
_diffrn_reflns_Laue_measured_fraction_full 0.995
_diffrn_reflns_Laue_measured_fraction_max 0.975
_diffrn_reflns_limit_h_max 14
_diffrn_reflns_limit_h_min -14
_diffrn_reflns_limit_k_max 10
_diffrn_reflns_limit_k_min -15
_diffrn_reflns_limit_l_max 14
_diffrn_reflns_limit_l_min -16
_diffrn_reflns_number 13600
_diffrn_reflns_point_group_measured_fraction_full 0.995
_diffrn_reflns_point_group_measured_fraction_max 0.975
_diffrn_reflns_theta_full 67.684
_diffrn_reflns_theta_max 73.702
_diffrn_reflns_theta_min 3.673
_diffrn_source 'micro-focus sealed X-ray tube'
_diffrn_source_type 'SuperNova (Cu) X-ray Source'
_exptl_absorpt_coefficient_mu 7.852
_exptl_absorpt_correction_T_max 0.834
_exptl_absorpt_correction_T_min 0.569
_exptl_absorpt_correction_type gaussian
_exptl_absorpt_process_details
;
CrysAlisPro 1.171.40.82a (Rigaku Oxford Diffraction, 2020)
Numerical absorption correction based on gaussian integration over
a multifaceted crystal model
Empirical absorption correction using spherical harmonics,
implemented in SCALE3 ABSPACK scaling algorithm.
;
_exptl_crystal_colour yellow
_exptl_crystal_colour_primary yellow
_exptl_crystal_density_diffrn 1.533
_exptl_crystal_description block
_exptl_crystal_F_000 880
_exptl_crystal_size_max 0.164
_exptl_crystal_size_mid 0.074
_exptl_crystal_size_min 0.07
_refine_diff_density_max 1.247
_refine_diff_density_min -0.767
_refine_diff_density_rms 0.094
_refine_ls_extinction_method none
_refine_ls_goodness_of_fit_ref 1.024
_refine_ls_hydrogen_treatment constr
_refine_ls_matrix_type full
_refine_ls_number_parameters 733
_refine_ls_number_reflns 7420
_refine_ls_number_restraints 625
_refine_ls_restrained_S_all 0.989
_refine_ls_R_factor_all 0.0641
_refine_ls_R_factor_gt 0.0506
_refine_ls_shift/su_max 0.005
_refine_ls_shift/su_mean 0.000
_refine_ls_structure_factor_coef Fsqd
_refine_ls_weighting_details 'w=1/[\s^2^(Fo^2^)+(0.0807P)^2^+1.9679P] where P=(Fo^2^+2Fc^2^)/3'
_refine_ls_weighting_scheme calc
_refine_ls_wR_factor_gt 0.1294
_refine_ls_wR_factor_ref 0.1418
_reflns_Friedel_coverage 0.000
_reflns_number_gt 5998
_reflns_number_total 7420
_reflns_threshold_expression 'I > 2\s(I)'
_cod_data_source_file d2dt03984b4.cif
_cod_data_source_block ljw-340
_cod_depositor_comments 'Adding full bibliography for 7712131--7712137.cif.'
_cod_database_code 7712133
_shelx_shelxl_version_number 2018/3
_chemical_oxdiff_formula 'C25 H25 Cl N2 P2 Rh S'
_chemical_oxdiff_usercomment 'CDCl3/EtOH liquid diff 5C'
_shelx_space_group_comment
;
The symmetry employed for this shelxl refinement is uniquely defined
by the following loop, which should always be used as a source of
symmetry information in preference to the above space-group names.
They are only intended as comments.
;
_shelx_estimated_absorpt_t_max 0.609
_shelx_estimated_absorpt_t_min 0.359
_olex2_refinement_description
;
1. Fixed Uiso
 At 1.2 times of:
  All C(H) groups, All C(H,H) groups, All C(H,H,H,H) groups
2. Restrained distances
 C5A-C6A = C10A-C11A
 1.37 with sigma of 0.02
 C5A-C14A = C6A-C7A = C8A-C9A = C9A-C14A = C9A-C10A = C11A-C12A = C13A-C14A
 1.42 with sigma of 0.02
 C7A-C8A = C12A-C13A
 1.38 with sigma of 0.02
 C36A-C35A = C35A-C34A
 1.36 with sigma of 0.02
 C37A-C38A
 1.38 with sigma of 0.02
 C37A-C36A = C34A-C33A = C33A-C38A
 1.37 with sigma of 0.02
 C16A-C17A = C19A-C20A = C20A-C15A
 1.37 with sigma of 0.02
 C16A-C15A
 1.38 with sigma of 0.02
 C17A-C18A = C18A-C19A
 1.36 with sigma of 0.02
 C24A-C25A = C21A-C22A = C22A-C23A
 1.37 with sigma of 0.02
 C24A-C23A
 1.38 with sigma of 0.02
 C25A-C26A = C26A-C21A
 1.36 with sigma of 0.02
 C5A-C9A = C8A-C14A = C9A-C13A
 2.45 with sigma of 0.04
 C7A-C9A = C9A-C11A = C12A-C14A
 2.43 with sigma of 0.04
 C5A-C7A = C6A-C8A = C10A-C12A = C11A-C13A
 2.42 with sigma of 0.04
 C5A-C13A = C8A-C10A
 2.48 with sigma of 0.04
 C36A-C34A
 2.36 with sigma of 0.04
 C37A-C35A = C35A-C33A = C34A-C38A
 2.37 with sigma of 0.04
 C37A-C33A
 2.38 with sigma of 0.04
 C16A-C20A
 2.38 with sigma of 0.04
 C16A-C18A = C18A-C20A = C19A-C15A
 2.37 with sigma of 0.04
 C17A-C19A
 2.36 with sigma of 0.04
 C24A-C26A = C26A-C22A = C21A-C23A
 2.37 with sigma of 0.04
 C24A-C22A
 2.38 with sigma of 0.04
 C25A-C21A
 2.36 with sigma of 0.04
 C5A-C6A \\sim C6A-C7A \\sim C7A-C8A \\sim C8A-C9A \\sim C5A-C14A \\sim
C9A-C10A \\sim C10A-C11A ~
 C11A-C12A \\sim C13A-C14A \\sim C12A-C13A \\sim C9A-C14A
 with sigma of 0.02
 C10A-C12A \\sim C9A-C11A \\sim C11A-C13A \\sim C8A-C10A \\sim C12A-C14A \\sim
C7A-C9A \\sim C6A-C8A ~
 C5A-C13A \\sim C5A-C7A \\sim C6A-C14A
 with sigma of 0.04
 C5A-C9A \\sim C8A-C14A \\sim C10A-C14A \\sim C9A-C13A
 with sigma of 0.04
 C37A-C36A \\sim C36A-C35A \\sim C35A-C34A \\sim C34A-C33A \\sim C33A-C38A
\\sim C38A-C37A
 with sigma of 0.02
 C37A-C33A \\sim C37A-C35A \\sim C33A-C35A \\sim C34A-C36A \\sim C34A-C38A
\\sim C38A-C36A
 with sigma of 0.04
 C16A-C17A \\sim C17A-C18A \\sim C18A-C19A \\sim C19A-C20A \\sim C20A-C15A
\\sim C15A-C16A
 with sigma of 0.02
 C16A-C20A \\sim C16A-C18A \\sim C20A-C18A \\sim C19A-C17A \\sim C19A-C15A
\\sim C15A-C17A
 with sigma of 0.04
 C24A-C22A \\sim C24A-C26A \\sim C22A-C26A \\sim C21A-C25A \\sim C21A-C23A
\\sim C23A-C25A
 with sigma of 0.04
 C24A-C25A \\sim C25A-C26A \\sim C26A-C21A \\sim C21A-C22A \\sim C22A-C23A
\\sim C23A-C24A
 with sigma of 0.02
3. Restrained planarity
 C5A, C6A, C7A, C8A, C9A, C10A, C11A, C12A, C13A, C14A
 with sigma of 0.1
 C37A, C36A, C35A, C34A, C33A, C38A
 with sigma of 0.1
 C16A, C17A, C18A, C19A, C20A, C15A
 with sigma of 0.1
 C24A, C25A, C26A, C21A, C22A, C23A
 with sigma of 0.1
4. Uiso/Uaniso restraints and constraints
C5A \\sim C6A \\sim C7A \\sim C8A \\sim C9A \\sim C10A \\sim C11A \\sim C12A
\\sim C13A \\sim C14A: within 2A with sigma of 0.04 and sigma for terminal
atoms of 0.08 within 2A
C37A \\sim C36A \\sim C35A \\sim C34A \\sim C33A \\sim C38A: within 2A with
sigma of 0.04 and sigma for terminal atoms of 0.08 within 2A
C16A \\sim C17A \\sim C18A \\sim C19A \\sim C20A \\sim C15A: within 2A with
sigma of 0.04 and sigma for terminal atoms of 0.08 within 2A
C24A \\sim C25A \\sim C26A \\sim C21A \\sim C22A \\sim C23A: within 2A with
sigma of 0.04 and sigma for terminal atoms of 0.08 within 2A
Uanis(C14B) = Uanis(C14A)
5. Rigid body (RIGU) restrains
 C5A, C6A, C7A, C8A, C9A, C10A, C11A, C12A, C13A, C14A
 with sigma for 1-2 distances of 0.004 and sigma for 1-3 distances of 0.004
 C37A, C36A, C35A, C34A, C33A, C38A
 with sigma for 1-2 distances of 0.004 and sigma for 1-3 distances of 0.004
 C16A, C17A, C18A, C19A, C20A, C15A
 with sigma for 1-2 distances of 0.004 and sigma for 1-3 distances of 0.004
 C24A, C25A, C26A, C21A, C22A, C23A
 with sigma for 1-2 distances of 0.004 and sigma for 1-3 distances of 0.004
6. Others
 Fixed Sof: N1B(0.5) Cl3A(0.5) N2A(0.5) Cl4B(0.5) H3AA(0.5) H3AB(0.5)
 H3BC(0.5) H3BD(0.5) H2BC(0.5) H2BD(0.5) H2AA(0.5) H2AB(0.5) Cl4A(0.5)
 Cl3B(0.5) H39(0.5) H39A(0.5) C4B(0.5) H4BA(0.5) H4BB(0.5) C19B(0.5) H19B(0.5)
 C18B(0.5) H18B(0.5) C17B(0.5) H17B(0.5) C16B(0.5) H16B(0.5) C15B(0.5)
 C20B(0.5) H20B(0.5) C16A(0.5) H16A(0.5) C17A(0.5) H17A(0.5) C18A(0.5)
 H18A(0.5) C19A(0.5) H19A(0.5) C20A(0.5) H20A(0.5) C15A(0.5) C5A(0.5) C6A(0.5)
 H6A(0.5) C7A(0.5) H7A(0.5) C8A(0.5) H8A(0.5) C9A(0.5) C10A(0.5) H10A(0.5)
 C11A(0.5) H11A(0.5) C12A(0.5) H12A(0.5) C13A(0.5) C14A(0.5) C5B(0.5) C6B(0.5)
 H6B(0.5) C7B(0.5) H7B(0.5) C8B(0.5) H8B(0.5) C9B(0.5) C10B(0.5) H10B(0.5)
 C11B(0.5) H11B(0.5) C12B(0.5) H12B(0.5) C13B(0.5) C14B(0.5) C4A(0.5) H4AA(0.5)
 H4AB(0.5) C24A(0.5) H24A(0.5) C25A(0.5) H25A(0.5) C26A(0.5) H26A(0.5)
 C21A(0.5) C22A(0.5) H22A(0.5) C23A(0.5) H23A(0.5) C24B(0.5) H24B(0.5)
 C25B(0.5) H25B(0.5) C26B(0.5) H26B(0.5) C21B(0.5) C22B(0.5) H22B(0.5)
 C23B(0.5) H23B(0.5) C35B(0.5) H35B(0.5) C36B(0.5) H36B(0.5) C37B(0.5)
 H37B(0.5) C38B(0.5) H38B(0.5) C33B(0.5) C34B(0.5) H34B(0.5) C37A(0.5)
 H37A(0.5) C36A(0.5) H36A(0.5) C35A(0.5) H35A(0.5) C34A(0.5) H34A(0.5)
 C33A(0.5) C38A(0.5) H38A(0.5) N2B(0.5) N1A(0.5)
7.a Ternary CH refined with riding coordinates:
 C39(H39), C39(H39A)
7.b Secondary CH2 refined with riding coordinates:
 C3(H3AA,H3AB), C3(H3BC,H3BD), C2(H2BC,H2BD), C2(H2AA,H2AB), C4B(H4BA,H4BB),
 C4A(H4AA,H4AB)
7.c Aromatic/amide H refined with riding coordinates:
 C30(H30), C28(H28), C29(H29), C32(H32), C31(H31), C19B(H19B), C18B(H18B),
 C17B(H17B), C16B(H16B), C20B(H20B), C16A(H16A), C17A(H17A), C18A(H18A),
 C19A(H19A), C20A(H20A), C6A(H6A), C7A(H7A), C8A(H8A), C10A(H10A), C11A(H11A),
 C12A(H12A), C6B(H6B), C7B(H7B), C8B(H8B), C10B(H10B), C11B(H11B), C12B(H12B),
 C24A(H24A), C25A(H25A), C26A(H26A), C22A(H22A), C23A(H23A), C24B(H24B),
 C25B(H25B), C26B(H26B), C22B(H22B), C23B(H23B), C35B(H35B), C36B(H36B),
 C37B(H37B), C38B(H38B), C34B(H34B), C37A(H37A), C36A(H36A), C35A(H35A),
 C34A(H34A), C38A(H38A)
;
_ins_header
;
TITL LJW-340_scale2 in P1 
REM P1 (#1 in standard setting)
CELL 1.54184  12.145872  12.775942  13.167544  70.3955  77.8441  84.9285
ZERR    3.00   0.000569   0.000753   0.000723   0.0052   0.0043   0.0043
LATT -1
SFAC C H N P S Cl Rh
UNIT 75.00 75.00 6.00 6.00 3.00 3.00 3.00
TREF
HKLF 4
END
;
_olex2_submission_special_instructions 'No special instructions were received'
_oxdiff_exptl_absorpt_empirical_details
;
Empirical correction (ABSPACK) includes:
- Absorption correction using spherical harmonics
- Frame scaling
;
_oxdiff_exptl_absorpt_empirical_full_max 1.286
_oxdiff_exptl_absorpt_empirical_full_min 0.817
_publcif_funding_html
;
;

loop_
_space_group_symop_operation_xyz
'x, y, z'
'-x, -y, -z'

loop_
_atom_site_label
_atom_site_type_symbol
_atom_site_fract_x
_atom_site_fract_y
_atom_site_fract_z
_atom_site_U_iso_or_equiv
_atom_site_adp_type
_atom_site_occupancy
_atom_site_site_symmetry_order
_atom_site_calc_flag
_atom_site_refinement_flags_posn
_atom_site_refinement_flags_adp
_atom_site_refinement_flags_occupancy
_atom_site_disorder_assembly
_atom_site_disorder_group
Rh1 Rh 0.55641(3) 0.71849(2) 0.26007(2) 0.03876(11) Uani 1 1 d . . . . .
P1 P 0.58339(9) 0.53508(8) 0.26448(8) 0.0371(2) Uani 1 1 d . . . . .
P2 P 0.46703(11) 0.09973(8) 0.73664(9) 0.0442(3) Uani 1 1 d . . . . .
Cl1 Cl 0.69973(12) 0.69904(10) 0.36422(12) 0.0625(3) Uani 1 1 d . . . . .
S1 S 0.36771(14) 0.74803(11) 0.10096(14) 0.0680(4) Uani 1 1 d . . . . .
Cl2 Cl 0.9449(3) 0.2777(2) 0.5838(3) 0.1361(10) Uani 1 1 d . . . . .
N1B N 0.6655(18) 0.3339(19) 0.3906(16) 0.034(3) Uani 0.5 1 d . . P A 2
Cl3A Cl 1.0278(4) 0.1593(4) 0.7767(4) 0.1101(14) Uani 0.5 1 d . . P B 1
N2A N 0.569(2) 0.153(2) 0.5084(19) 0.042(4) Uani 0.5 1 d . . P A 1
Cl4B Cl 1.0373(4) 0.4533(4) 0.6465(7) 0.140(2) Uani 0.5 1 d . . P B 2
C1 C 0.4538(4) 0.7347(3) 0.1763(4) 0.0466(10) Uani 1 1 d . . . . .
C30 C 0.7712(8) -0.1080(6) 0.8545(7) 0.094(2) Uani 1 1 d . . . . .
H30 H 0.833952 -0.150432 0.875325 0.113 Uiso 1 1 calc R U . . .
C28 C 0.6921(5) 0.0618(4) 0.7502(4) 0.0604(13) Uani 1 1 d . . . . .
H28 H 0.700880 0.134576 0.702848 0.072 Uiso 1 1 calc R U . . .
C29 C 0.7851(6) 0.0003(6) 0.7821(6) 0.0780(18) Uani 1 1 d . . . . .
H29 H 0.856471 0.030637 0.755620 0.094 Uiso 1 1 calc R U . . .
C3 C 0.4841(6) 0.0949(5) 0.5938(4) 0.0639(15) Uani 1 1 d . . . . .
H3AA H 0.493828 0.017260 0.598659 0.077 Uiso 0.5 1 calc R U P A 1
H3AB H 0.413012 0.119941 0.570269 0.077 Uiso 0.5 1 calc R U P A 1
H3BC H 0.486310 0.018390 0.594963 0.077 Uiso 0.5 1 calc R U P A 2
H3BD H 0.421258 0.133119 0.560808 0.077 Uiso 0.5 1 calc R U P A 2
C2 C 0.6398(6) 0.4468(4) 0.3864(5) 0.0662(16) Uani 1 1 d . . . . .
H2BC H 0.707764 0.480153 0.388217 0.079 Uiso 0.5 1 calc R U P A 2
H2BD H 0.585190 0.446713 0.451844 0.079 Uiso 0.5 1 calc R U P A 2
H2AA H 0.716162 0.470377 0.376669 0.079 Uiso 0.5 1 calc R U P A 1
H2AB H 0.596371 0.465229 0.449146 0.079 Uiso 0.5 1 calc R U P A 1
C27 C 0.5862(5) 0.0174(4) 0.7873(4) 0.0558(12) Uani 1 1 d . . . . .
Cl4A Cl 0.9371(7) 0.3781(7) 0.7441(10) 0.216(5) Uani 0.5 1 d . . P B 1
C32 C 0.5726(7) -0.0914(4) 0.8617(5) 0.0731(18) Uani 1 1 d . . . . .
H32 H 0.501513 -0.122351 0.888427 0.088 Uiso 1 1 calc R U . . .
C31 C 0.6673(9) -0.1521(5) 0.8948(7) 0.099(3) Uani 1 1 d . . . . .
H31 H 0.659120 -0.223624 0.945024 0.119 Uiso 1 1 calc R U . . .
Cl3B Cl 0.9507(6) 0.2499(7) 0.8091(5) 0.162(3) Uani 0.5 1 d . . P B 2
C39 C 1.0163(7) 0.3014(8) 0.6775(9) 0.106(3) Uani 1 1 d . . . . .
H39 H 1.090384 0.333910 0.641443 0.127 Uiso 0.5 1 calc R U P B 1
H39A H 1.090823 0.265263 0.670151 0.127 Uiso 0.5 1 calc R U P B 2
C4B C 0.5649(8) 0.2495(7) 0.4424(8) 0.045(2) Uani 0.5 1 d . . P A 2
H4BA H 0.499540 0.286415 0.472838 0.054 Uiso 0.5 1 calc R U P A 2
H4BB H 0.545264 0.227337 0.384935 0.054 Uiso 0.5 1 calc R U P A 2
C19B C 0.2783(14) 0.3986(11) 0.3344(14) 0.065(3) Uani 0.5 1 d . . P C 2
H19B H 0.219123 0.378954 0.394491 0.078 Uiso 0.5 1 calc R U P C 2
C18B C 0.2722(12) 0.3838(11) 0.2344(11) 0.078(4) Uani 0.5 1 d . . P C 2
H18B H 0.207885 0.354209 0.227733 0.094 Uiso 0.5 1 calc R U P C 2
C17B C 0.3594(13) 0.4124(10) 0.1479(10) 0.076(4) Uani 0.5 1 d . . P C 2
H17B H 0.353106 0.404704 0.081611 0.092 Uiso 0.5 1 calc R U P C 2
C16B C 0.4560(10) 0.4523(8) 0.1565(8) 0.056(2) Uani 0.5 1 d . . P C 2
H16B H 0.515997 0.467787 0.096975 0.068 Uiso 0.5 1 calc R U P C 2
C15B C 0.4673(16) 0.4705(12) 0.2518(13) 0.047(4) Uani 0.5 1 d . . P C 2
C20B C 0.3755(12) 0.4434(9) 0.3395(10) 0.051(3) Uani 0.5 1 d . . P C 2
H20B H 0.380077 0.456065 0.403997 0.061 Uiso 0.5 1 calc R U P C 2
C16A C 0.4542(9) 0.3564(7) 0.2719(8) 0.062(2) Uani 0.5 1 d D U P C 1
H16A H 0.522065 0.326311 0.245063 0.075 Uiso 0.5 1 calc R U P C 1
C17A C 0.3554(10) 0.3003(9) 0.2959(9) 0.082(3) Uani 0.5 1 d D U P C 1
H17A H 0.356264 0.233072 0.282735 0.099 Uiso 0.5 1 calc R U P C 1
C18A C 0.2562(11) 0.3425(11) 0.3388(11) 0.092(4) Uani 0.5 1 d D U P C 1
H18A H 0.189881 0.303882 0.354770 0.110 Uiso 0.5 1 calc R U P C 1
C19A C 0.2541(10) 0.4413(11) 0.3583(12) 0.074(4) Uani 0.5 1 d D U P C 1
H19A H 0.186272 0.470048 0.387026 0.089 Uiso 0.5 1 calc R U P C 1
C20A C 0.3522(8) 0.4983(10) 0.3354(9) 0.056(2) Uani 0.5 1 d D U P C 1
H20A H 0.351686 0.563750 0.351743 0.067 Uiso 0.5 1 calc R U P C 1
C15A C 0.4510(11) 0.4576(10) 0.2882(12) 0.042(3) Uani 0.5 1 d D U P C 1
C5A C 0.7649(11) 0.2941(9) 0.3946(9) 0.043(3) Uani 0.5 1 d D U P A 1
C6A C 0.8530(8) 0.3658(8) 0.3392(7) 0.055(2) Uani 0.5 1 d D U P A 1
H6A H 0.839474 0.442191 0.318260 0.067 Uiso 0.5 1 calc R U P A 1
C7A C 0.9619(8) 0.3245(9) 0.3144(9) 0.066(3) Uani 0.5 1 d D U P A 1
H7A H 1.021155 0.373448 0.280560 0.080 Uiso 0.5 1 calc R U P A 1
C8A C 0.9827(8) 0.2112(9) 0.3398(10) 0.063(3) Uani 0.5 1 d D U P A 1
H8A H 1.054808 0.184279 0.319832 0.076 Uiso 0.5 1 calc R U P A 1
C9A C 0.8943(9) 0.1370(8) 0.3957(12) 0.055(3) Uani 0.5 1 d D U P A 1
C10A C 0.9142(11) 0.0215(9) 0.4283(12) 0.067(3) Uani 0.5 1 d D U P A 1
H10A H 0.985228 -0.006757 0.406885 0.080 Uiso 0.5 1 calc R U P A 1
C11A C 0.8289(11) -0.0498(11) 0.4919(15) 0.065(4) Uani 0.5 1 d D U P A 1
H11A H 0.843132 -0.126092 0.512962 0.077 Uiso 0.5 1 calc R U P A 1
C12A C 0.7208(11) -0.0096(10) 0.5255(14) 0.054(3) Uani 0.5 1 d D U P A 1
H12A H 0.665454 -0.058276 0.572926 0.065 Uiso 0.5 1 calc R U P A 1
C13A C 0.6976(13) 0.1042(10) 0.487(2) 0.045(4) Uani 0.5 1 d D U P A 1
C14A C 0.7845(10) 0.1780(9) 0.424(2) 0.041(3) Uani 0.5 1 d D U P A 1
C5B C 0.7594(12) 0.2747(12) 0.3717(11) 0.037(3) Uani 0.5 1 d . . P A 2
C6B C 0.8512(9) 0.3272(8) 0.3013(9) 0.050(2) Uani 0.5 1 d . . P A 2
H6B H 0.847779 0.403380 0.265247 0.060 Uiso 0.5 1 calc R U P A 2
C7B C 0.9528(10) 0.2665(12) 0.2822(12) 0.066(3) Uani 0.5 1 d . . P A 2
H7B H 1.016194 0.304271 0.236313 0.080 Uiso 0.5 1 calc R U P A 2
C8B C 0.9593(10) 0.1551(11) 0.3294(12) 0.064(3) Uani 0.5 1 d . . P A 2
H8B H 1.026199 0.117065 0.313931 0.076 Uiso 0.5 1 calc R U P A 2
C9B C 0.8653(13) 0.0959(11) 0.4020(14) 0.057(3) Uani 0.5 1 d . . P A 2
C10B C 0.8694(14) -0.0220(12) 0.4500(16) 0.066(4) Uani 0.5 1 d . . P A 2
H10B H 0.936053 -0.061436 0.436998 0.079 Uiso 0.5 1 calc R U P A 2
C11B C 0.7737(13) -0.0776(10) 0.5162(13) 0.063(3) Uani 0.5 1 d . . P A 2
H11B H 0.776278 -0.154788 0.543877 0.076 Uiso 0.5 1 calc R U P A 2
C12B C 0.6737(13) -0.0218(11) 0.5428(13) 0.052(3) Uani 0.5 1 d . . P A 2
H12B H 0.610985 -0.061392 0.587756 0.062 Uiso 0.5 1 calc R U P A 2
C13B C 0.6685(15) 0.0936(14) 0.5016(17) 0.041(3) Uani 0.5 1 d . . P A 2
C14B C 0.7627(13) 0.1528(11) 0.426(2) 0.041(3) Uani 0.5 1 d . . P A 2
C4A C 0.5841(9) 0.2746(7) 0.4952(8) 0.048(2) Uani 0.5 1 d . . P A 1
H4AA H 0.510739 0.311381 0.496110 0.058 Uiso 0.5 1 calc R U P A 1
H4AB H 0.611164 0.277123 0.558597 0.058 Uiso 0.5 1 calc R U P A 1
C24A C 0.8169(10) 0.5396(10) -0.0578(8) 0.076(3) Uani 0.5 1 d D U P C 1
H24A H 0.866379 0.540163 -0.122268 0.091 Uiso 0.5 1 calc R U P C 1
C25A C 0.7105(10) 0.4996(9) -0.0365(8) 0.072(3) Uani 0.5 1 d D U P C 1
H25A H 0.687591 0.474625 -0.087291 0.086 Uiso 0.5 1 calc R U P C 1
C26A C 0.6369(9) 0.4962(8) 0.0605(7) 0.055(2) Uani 0.5 1 d D U P C 1
H26A H 0.564828 0.468798 0.074990 0.066 Uiso 0.5 1 calc R U P C 1
C21A C 0.6714(10) 0.5336(10) 0.1355(9) 0.041(3) Uani 0.5 1 d D U P C 1
C22A C 0.7774(13) 0.5756(15) 0.1117(13) 0.044(4) Uani 0.5 1 d D U P C 1
H22A H 0.799983 0.602336 0.161479 0.053 Uiso 0.5 1 calc R U P C 1
C23A C 0.851(2) 0.579(3) 0.016(2) 0.061(5) Uani 0.5 1 d D U P C 1
H23A H 0.922407 0.607524 0.000834 0.073 Uiso 0.5 1 calc R U P C 1
C24B C 0.8730(13) 0.4870(14) -0.0091(11) 0.096(6) Uani 0.5 1 d . . P C 2
H24B H 0.929737 0.478462 -0.065613 0.115 Uiso 0.5 1 calc R U P C 2
C25B C 0.8028(13) 0.4019(11) 0.0504(9) 0.079(4) Uani 0.5 1 d . . P C 2
H25B H 0.811628 0.335699 0.034410 0.095 Uiso 0.5 1 calc R U P C 2
C26B C 0.7184(10) 0.4127(8) 0.1343(8) 0.058(3) Uani 0.5 1 d . . P C 2
H26B H 0.671982 0.353022 0.175691 0.069 Uiso 0.5 1 calc R U P C 2
C21B C 0.7017(12) 0.5107(11) 0.1579(10) 0.046(3) Uani 0.5 1 d . . P C 2
C22B C 0.7700(17) 0.6047(17) 0.0974(18) 0.053(5) Uani 0.5 1 d . . P C 2
H22B H 0.756090 0.671829 0.111341 0.064 Uiso 0.5 1 calc R U P C 2
C23B C 0.861(2) 0.591(4) 0.014(2) 0.084(9) Uani 0.5 1 d . . P C 2
H23B H 0.911956 0.647748 -0.024907 0.101 Uiso 0.5 1 calc R U P C 2
C35B C 0.1845(17) -0.0282(15) 0.9742(13) 0.063(4) Uani 0.5 1 d . . P D 2
H35B H 0.154996 -0.024850 1.044243 0.076 Uiso 0.5 1 calc R U P D 2
C36B C 0.1306(14) -0.0899(13) 0.9323(13) 0.062(3) Uani 0.5 1 d . . P D 2
H36B H 0.063029 -0.124161 0.971582 0.074 Uiso 0.5 1 calc R U P D 2
C37B C 0.1776(15) -0.1000(12) 0.8321(11) 0.076(4) Uani 0.5 1 d . . P D 2
H37B H 0.144553 -0.144707 0.804296 0.091 Uiso 0.5 1 calc R U P D 2
C38B C 0.2765(13) -0.0422(11) 0.7712(9) 0.065(3) Uani 0.5 1 d . . P D 2
H38B H 0.308058 -0.051152 0.703739 0.078 Uiso 0.5 1 calc R U P D 2
C33B C 0.3280(14) 0.0257(13) 0.8059(17) 0.039(4) Uani 0.5 1 d . . P D 2
C34B C 0.2833(17) 0.0299(17) 0.9139(13) 0.052(4) Uani 0.5 1 d . . P D 2
H34B H 0.318981 0.070487 0.944029 0.063 Uiso 0.5 1 calc R U P D 2
C37A C 0.2475(10) -0.1513(10) 0.8381(8) 0.061(3) Uani 0.5 1 d D U P D 1
H37A H 0.238668 -0.216561 0.824246 0.074 Uiso 0.5 1 calc R U P D 1
C36A C 0.1664(11) -0.1179(12) 0.9121(12) 0.068(4) Uani 0.5 1 d D U P D 1
H36A H 0.102211 -0.159913 0.946962 0.081 Uiso 0.5 1 calc R U P D 1
C35A C 0.1800(15) -0.0231(14) 0.9347(13) 0.077(5) Uani 0.5 1 d D U P D 1
H35A H 0.126135 -0.001738 0.986062 0.093 Uiso 0.5 1 calc R U P D 1
C34A C 0.2735(14) 0.0402(14) 0.8809(12) 0.051(4) Uani 0.5 1 d D U P D 1
H34A H 0.280434 0.106867 0.892787 0.061 Uiso 0.5 1 calc R U P D 1
C33A C 0.3569(12) 0.0063(12) 0.8100(16) 0.036(3) Uani 0.5 1 d D U P D 1
C38A C 0.3418(9) -0.0878(8) 0.7845(8) 0.051(2) Uani 0.5 1 d D U P D 1
H38A H 0.394718 -0.107913 0.731778 0.061 Uiso 0.5 1 calc R U P D 1
N2B N 0.5932(17) 0.1511(18) 0.5281(16) 0.032(3) Uani 0.5 1 d . . P A 2
N1A N 0.6439(18) 0.324(2) 0.4179(16) 0.039(4) Uani 0.5 1 d . . P A 1

loop_
_atom_site_aniso_label
_atom_site_aniso_U_11
_atom_site_aniso_U_22
_atom_site_aniso_U_33
_atom_site_aniso_U_23
_atom_site_aniso_U_13
_atom_site_aniso_U_12
Rh1 0.04945(19) 0.03049(16) 0.03514(16) -0.00952(11) -0.00881(12) 0.00245(11)
P1 0.0492(6) 0.0295(4) 0.0303(5) -0.0087(4) -0.0064(4) 0.0040(4)
P2 0.0669(7) 0.0315(5) 0.0324(5) -0.0113(4) -0.0031(5) -0.0034(4)
Cl1 0.0734(8) 0.0457(6) 0.0759(8) -0.0149(5) -0.0397(7) 0.0016(5)
S1 0.0822(10) 0.0546(7) 0.0798(9) -0.0231(7) -0.0453(8) 0.0097(6)
Cl2 0.132(2) 0.1130(18) 0.140(2) -0.0145(16) -0.0337(18) 0.0308(16)
N1B 0.033(9) 0.025(5) 0.024(8) 0.002(6) 0.018(5) 0.001(5)
Cl3A 0.106(3) 0.101(3) 0.094(3) -0.005(2) 0.005(2) -0.016(2)
N2A 0.050(9) 0.046(5) 0.031(8) -0.012(5) -0.016(5) 0.005(6)
Cl4B 0.082(3) 0.077(2) 0.258(8) -0.053(4) -0.036(4) 0.014(2)
C1 0.065(3) 0.0268(18) 0.042(2) -0.0097(16) -0.004(2) 0.0081(17)
C30 0.110(6) 0.070(4) 0.086(5) -0.018(4) -0.012(4) 0.045(4)
C28 0.078(4) 0.048(3) 0.051(3) -0.017(2) -0.005(2) 0.014(2)
C29 0.077(4) 0.074(4) 0.075(4) -0.028(3) -0.005(3) 0.028(3)
C3 0.095(4) 0.058(3) 0.037(2) -0.021(2) 0.009(2) -0.027(3)
C2 0.106(5) 0.034(2) 0.071(3) -0.017(2) -0.050(3) 0.015(2)
C27 0.085(4) 0.038(2) 0.042(2) -0.0152(19) -0.007(2) 0.010(2)
Cl4A 0.145(6) 0.153(6) 0.388(15) -0.178(9) 0.012(7) 0.012(5)
C32 0.113(5) 0.040(3) 0.055(3) -0.010(2) -0.006(3) 0.012(3)
C31 0.147(8) 0.044(3) 0.085(5) -0.005(3) -0.018(5) 0.031(4)
Cl3B 0.138(5) 0.213(8) 0.099(4) -0.020(4) 0.018(3) -0.046(5)
C39 0.068(4) 0.098(6) 0.134(8) -0.028(5) 0.000(5) 0.010(4)
C4B 0.048(5) 0.041(5) 0.036(4) -0.008(4) -0.001(4) 0.016(4)
C19B 0.075(9) 0.042(7) 0.065(8) -0.004(6) -0.011(6) 0.002(6)
C18B 0.087(9) 0.075(8) 0.066(7) 0.002(6) -0.029(7) -0.030(7)
C17B 0.111(11) 0.064(7) 0.056(7) -0.012(5) -0.023(7) -0.026(7)
C16B 0.079(7) 0.054(5) 0.035(4) -0.011(4) -0.011(4) -0.010(5)
C15B 0.059(8) 0.025(5) 0.043(9) 0.002(5) 0.000(6) -0.002(4)
C20B 0.067(8) 0.039(5) 0.047(6) -0.013(5) -0.016(6) 0.002(5)
C16A 0.094(7) 0.036(4) 0.056(6) -0.003(4) -0.025(5) -0.014(4)
C17A 0.111(8) 0.057(6) 0.071(7) 0.010(5) -0.037(6) -0.034(5)
C18A 0.094(8) 0.080(9) 0.083(9) 0.017(7) -0.034(7) -0.037(7)
C19A 0.054(6) 0.071(8) 0.071(9) 0.021(6) -0.024(6) -0.010(5)
C20A 0.049(5) 0.060(6) 0.043(5) 0.005(5) -0.006(4) -0.006(5)
C15A 0.044(6) 0.034(5) 0.042(9) 0.002(6) -0.006(6) -0.016(4)
C5A 0.057(6) 0.045(5) 0.027(6) -0.011(4) -0.011(4) 0.009(4)
C6A 0.056(5) 0.053(5) 0.052(6) -0.007(4) -0.014(4) 0.000(4)
C7A 0.056(5) 0.079(6) 0.057(6) -0.012(6) -0.015(5) -0.001(5)
C8A 0.040(5) 0.082(6) 0.067(7) -0.023(6) -0.016(5) 0.007(5)
C9A 0.044(5) 0.057(6) 0.060(6) -0.017(6) -0.011(5) 0.021(4)
C10A 0.058(7) 0.057(7) 0.077(8) -0.023(7) -0.002(6) 0.025(5)
C11A 0.065(10) 0.039(7) 0.089(13) -0.029(7) -0.008(8) 0.019(6)
C12A 0.067(8) 0.031(5) 0.054(8) -0.012(5) 0.002(7) 0.008(5)
C13A 0.051(8) 0.033(5) 0.043(9) -0.017(5) 0.007(6) 0.017(4)
C14A 0.043(5) 0.041(5) 0.037(2) -0.015(5) -0.005(4) 0.010(4)
C5B 0.037(5) 0.051(6) 0.032(6) -0.025(4) -0.008(4) 0.010(4)
C6B 0.052(5) 0.045(5) 0.057(6) -0.022(4) -0.012(4) 0.004(4)
C7B 0.042(5) 0.081(8) 0.077(8) -0.031(7) -0.007(5) 0.008(5)
C8B 0.041(6) 0.066(7) 0.089(9) -0.037(7) -0.013(6) 0.020(5)
C9B 0.067(8) 0.043(7) 0.064(7) -0.025(6) -0.012(6) 0.015(6)
C10B 0.053(10) 0.038(8) 0.096(14) -0.022(8) -0.002(9) 0.022(6)
C11B 0.080(10) 0.033(6) 0.073(8) -0.015(5) -0.014(8) 0.013(6)
C12B 0.073(9) 0.036(5) 0.044(6) -0.020(4) 0.006(7) -0.002(6)
C13B 0.057(9) 0.043(6) 0.022(5) -0.014(4) 0.002(6) 0.000(5)
C14B 0.043(5) 0.041(5) 0.037(2) -0.015(5) -0.005(4) 0.010(4)
C4A 0.064(6) 0.037(4) 0.036(5) -0.009(4) -0.005(5) 0.014(4)
C24A 0.100(8) 0.078(8) 0.040(5) -0.024(5) 0.020(5) -0.012(6)
C25A 0.105(8) 0.065(6) 0.043(5) -0.018(5) -0.005(5) -0.010(6)
C26A 0.073(6) 0.047(5) 0.041(4) -0.009(4) -0.012(4) -0.002(4)
C21A 0.055(6) 0.030(5) 0.034(5) -0.007(4) -0.011(4) 0.010(4)
C22A 0.052(6) 0.040(10) 0.035(6) -0.008(7) -0.008(5) 0.014(6)
C23A 0.061(10) 0.063(10) 0.050(9) -0.018(8) 0.008(6) -0.003(8)
C24B 0.094(10) 0.106(11) 0.053(7) -0.009(7) 0.011(7) 0.057(9)
C25B 0.110(10) 0.070(7) 0.046(6) -0.021(5) -0.007(6) 0.049(7)
C26B 0.083(7) 0.048(5) 0.037(5) -0.017(4) -0.007(5) 0.024(5)
C21B 0.057(7) 0.044(7) 0.025(5) 0.000(4) -0.007(5) 0.017(5)
C22B 0.052(7) 0.032(9) 0.057(8) 0.005(6) -0.009(5) 0.015(5)
C23B 0.062(12) 0.09(2) 0.061(12) 0.006(10) 0.013(9) 0.014(11)
C35B 0.067(8) 0.073(8) 0.048(9) -0.024(6) 0.001(7) -0.002(6)
C36B 0.065(9) 0.063(7) 0.053(8) -0.015(6) -0.001(6) -0.015(7)
C37B 0.105(12) 0.083(9) 0.045(7) -0.025(6) 0.002(7) -0.051(8)
C38B 0.091(9) 0.066(7) 0.036(5) -0.017(5) 0.006(6) -0.026(7)
C33B 0.047(8) 0.029(6) 0.037(6) -0.004(4) -0.013(6) 0.010(5)
C34B 0.060(8) 0.068(8) 0.035(8) -0.025(6) -0.009(6) -0.001(5)
C37A 0.072(7) 0.071(7) 0.041(5) -0.016(5) -0.002(5) -0.031(5)
C36A 0.057(8) 0.086(9) 0.058(9) -0.020(7) 0.005(6) -0.034(7)
C35A 0.070(8) 0.090(9) 0.066(12) -0.031(9) 0.018(9) -0.028(7)
C34A 0.054(6) 0.056(7) 0.049(10) -0.025(7) -0.006(7) -0.010(5)
C33A 0.044(7) 0.029(6) 0.034(5) -0.006(5) -0.014(5) 0.007(5)
C38A 0.064(6) 0.050(5) 0.040(5) -0.020(4) 0.003(4) -0.017(4)
N2B 0.045(9) 0.031(4) 0.023(6) -0.013(4) -0.011(5) 0.007(5)
N1A 0.024(7) 0.032(5) 0.035(11) 0.009(7) 0.021(6) 0.001(5)

loop_
_atom_type_symbol
_atom_type_description
_atom_type_scat_dispersion_real
_atom_type_scat_dispersion_imag
_atom_type_scat_source
C C 0.0181 0.0091 'International Tables Vol C Tables 4.2.6.8 and 6.1.1.4'
H H 0.0000 0.0000 'International Tables Vol C Tables 4.2.6.8 and 6.1.1.4'
Cl Cl 0.3639 0.7018 'International Tables Vol C Tables 4.2.6.8 and 6.1.1.4'
N N 0.0311 0.0180 'International Tables Vol C Tables 4.2.6.8 and 6.1.1.4'
P P 0.2955 0.4335 'International Tables Vol C Tables 4.2.6.8 and 6.1.1.4'
Rh Rh 0.0927 3.6045 'International Tables Vol C Tables 4.2.6.8 and 6.1.1.4'
S S 0.3331 0.5567 'International Tables Vol C Tables 4.2.6.8 and 6.1.1.4'

loop_
_exptl_crystal_face_index_h
_exptl_crystal_face_index_k
_exptl_crystal_face_index_l
_exptl_crystal_face_perp_dist
-1 -8 -4 0.0407
3 0 8 0.0890
-3 2 -7 0.0612
1 8 4 0.0314
-7 0 1 0.0295
7 0 -1 0.0386
5 6 6 0.0413
5 -5 2 0.0531
-3 -7 -6 0.0318

loop_
_geom_angle_atom_site_label_1
_geom_angle_atom_site_label_2
_geom_angle_atom_site_label_3
_geom_angle
_geom_angle_site_symmetry_1
_geom_angle_site_symmetry_3
_geom_angle_publ_flag
P1 Rh1 P2 177.22(4) . 2_666 ?
P1 Rh1 Cl1 91.07(4) . . ?
P2 Rh1 Cl1 86.39(4) 2_666 . ?
C1 Rh1 P1 88.81(13) . . ?
C1 Rh1 P2 93.78(13) . 2_666 ?
C1 Rh1 Cl1 177.36(15) . . ?
C2 P1 Rh1 112.16(16) . . ?
C2 P1 C15A 98.8(5) . . ?
C2 P1 C21B 97.2(4) . . ?
C15B P1 Rh1 116.4(5) . . ?
C15B P1 C2 109.6(5) . . ?
C15B P1 C21B 104.6(7) . . ?
C15A P1 Rh1 115.2(4) . . ?
C21A P1 Rh1 108.1(4) . . ?
C21A P1 C2 113.4(4) . . ?
C21A P1 C15A 109.1(5) . . ?
C21B P1 Rh1 115.0(4) . . ?
C3 P2 Rh1 111.45(18) . 2_666 ?
C3 P2 C33B 101.8(6) . . ?
C27 P2 Rh1 118.53(17) . 2_666 ?
C27 P2 C3 103.8(3) . . ?
C27 P2 C33B 112.0(5) . . ?
C33A P2 Rh1 118.0(4) . 2_666 ?
C33A P2 C3 102.8(6) . . ?
C33A P2 C27 100.1(5) . . ?
C2 N1B C4B 116.7(14) . . ?
C5B N1B C2 135.6(17) . . ?
C5B N1B C4B 107.3(16) . . ?
C3 N2A C13A 122.9(17) . . ?
C3 N2A C4A 117.3(18) . . ?
C4A N2A C13A 104.2(16) . . ?
S1 C1 Rh1 178.2(3) . . ?
C29 C30 H30 119.7 . . ?
C31 C30 H30 119.7 . . ?
C31 C30 C29 120.7(7) . . ?
C29 C28 H28 119.5 . . ?
C29 C28 C27 121.0(6) . . ?
C27 C28 H28 119.5 . . ?
C30 C29 H29 120.4 . . ?
C28 C29 C30 119.3(7) . . ?
C28 C29 H29 120.4 . . ?
P2 C3 H3AA 106.9 . . ?
P2 C3 H3AB 106.9 . . ?
P2 C3 H3BC 110.1 . . ?
P2 C3 H3BD 110.1 . . ?
N2A C3 P2 121.8(8) . . ?
N2A C3 H3AA 106.9 . . ?
N2A C3 H3AB 106.9 . . ?
H3AA C3 H3AB 106.7 . . ?
H3BC C3 H3BD 108.5 . . ?
N2B C3 P2 107.8(7) . . ?
N2B C3 H3BC 110.1 . . ?
N2B C3 H3BD 110.1 . . ?
P1 C2 H2BC 108.5 . . ?
P1 C2 H2BD 108.5 . . ?
P1 C2 H2AA 106.9 . . ?
P1 C2 H2AB 106.9 . . ?
N1B C2 P1 115.1(10) . . ?
N1B C2 H2BC 108.5 . . ?
N1B C2 H2BD 108.5 . . ?
H2BC C2 H2BD 107.5 . . ?
H2AA C2 H2AB 106.7 . . ?
N1A C2 P1 121.8(11) . . ?
N1A C2 H2AA 106.9 . . ?
N1A C2 H2AB 106.9 . . ?
C28 C27 P2 119.2(4) . . ?
C28 C27 C32 119.4(6) . . ?
C32 C27 P2 121.4(5) . . ?
C27 C32 H32 120.5 . . ?
C31 C32 C27 119.0(7) . . ?
C31 C32 H32 120.5 . . ?
C30 C31 C32 120.6(6) . . ?
C30 C31 H31 119.7 . . ?
C32 C31 H31 119.7 . . ?
Cl2 C39 Cl3A 102.4(5) . . ?
Cl2 C39 Cl4B 111.6(5) . . ?
Cl2 C39 H39 112.0 . . ?
Cl2 C39 H39A 107.9 . . ?
Cl3A C39 H39 112.0 . . ?
Cl4B C39 H39A 107.9 . . ?
Cl4A C39 Cl2 110.1(6) . . ?
Cl4A C39 Cl3A 108.0(7) . . ?
Cl4A C39 H39 112.0 . . ?
Cl3B C39 Cl2 113.6(6) . . ?
Cl3B C39 Cl4B 107.7(7) . . ?
Cl3B C39 H39A 107.9 . . ?
N1B C4B H4BA 109.1 . . ?
N1B C4B H4BB 109.1 . . ?
H4BA C4B H4BB 107.9 . . ?
N2B C4B N1B 112.3(14) . . ?
N2B C4B H4BA 109.1 . . ?
N2B C4B H4BB 109.1 . . ?
C18B C19B H19B 121.3 . . ?
C20B C19B H19B 121.3 . . ?
C20B C19B C18B 117.3(14) . . ?
C19B C18B H18B 119.8 . . ?
C17B C18B C19B 120.5(13) . . ?
C17B C18B H18B 119.8 . . ?
C18B C17B H17B 119.5 . . ?
C18B C17B C16B 121.0(12) . . ?
C16B C17B H17B 119.5 . . ?
C17B C16B H16B 119.2 . . ?
C17B C16B C15B 121.6(13) . . ?
C15B C16B H16B 119.2 . . ?
C16B C15B P1 124.2(11) . . ?
C16B C15B C20B 116.7(16) . . ?
C20B C15B P1 118.9(12) . . ?
C19B C20B C15B 122.8(14) . . ?
C19B C20B H20B 118.6 . . ?
C15B C20B H20B 118.6 . . ?
C17A C16A H16A 120.5 . . ?
C17A C16A C15A 119.1(10) . . ?
C15A C16A H16A 120.5 . . ?
C16A C17A H17A 119.7 . . ?
C18A C17A C16A 120.6(10) . . ?
C18A C17A H17A 119.7 . . ?
C17A C18A H18A 119.9 . . ?
C17A C18A C19A 120.2(10) . . ?
C19A C18A H18A 119.9 . . ?
C18A C19A H19A 120.0 . . ?
C18A C19A C20A 120.1(11) . . ?
C20A C19A H19A 120.0 . . ?
C19A C20A H20A 120.3 . . ?
C15A C20A C19A 119.4(11) . . ?
C15A C20A H20A 120.3 . . ?
C16A C15A P1 121.3(8) . . ?
C20A C15A P1 117.6(8) . . ?
C20A C15A C16A 120.5(11) . . ?
C6A C5A C14A 119.9(10) . . ?
C6A C5A N1A 126.9(13) . . ?
C14A C5A N1A 112.9(13) . . ?
C5A C6A H6A 119.8 . . ?
C5A C6A C7A 120.5(10) . . ?
C7A C6A H6A 119.8 . . ?
C6A C7A H7A 119.7 . . ?
C8A C7A C6A 120.6(9) . . ?
C8A C7A H7A 119.7 . . ?
C7A C8A H8A 120.2 . . ?
C7A C8A C9A 119.7(9) . . ?
C9A C8A H8A 120.2 . . ?
C8A C9A C10A 120.9(9) . . ?
C8A C9A C14A 120.1(8) . . ?
C10A C9A C14A 119.0(9) . . ?
C9A C10A H10A 119.9 . . ?
C11A C10A C9A 120.2(10) . . ?
C11A C10A H10A 119.9 . . ?
C10A C11A H11A 119.4 . . ?
C10A C11A C12A 121.2(11) . . ?
C12A C11A H11A 119.4 . . ?
C11A C12A H12A 120.4 . . ?
C13A C12A C11A 119.1(10) . . ?
C13A C12A H12A 120.4 . . ?
C12A C13A N2A 121.0(14) . . ?
C12A C13A C14A 119.9(11) . . ?
C14A C13A N2A 119.0(13) . . ?
C9A C14A C5A 119.2(9) . . ?
C13A C14A C5A 120.4(10) . . ?
C13A C14A C9A 120.2(9) . . ?
N1B C5B C6B 119.3(14) . . ?
N1B C5B C14B 120.4(14) . . ?
C6B C5B C14B 120.3(11) . . ?
C5B C6B H6B 119.9 . . ?
C5B C6B C7B 120.3(11) . . ?
C7B C6B H6B 119.9 . . ?
C6B C7B H7B 119.3 . . ?
C8B C7B C6B 121.4(12) . . ?
C8B C7B H7B 119.3 . . ?
C7B C8B H8B 119.7 . . ?
C7B C8B C9B 120.6(11) . . ?
C9B C8B H8B 119.7 . . ?
C8B C9B C10B 121.4(13) . . ?
C8B C9B C14B 120.4(12) . . ?
C14B C9B C10B 118.2(13) . . ?
C9B C10B H10B 120.2 . . ?
C11B C10B C9B 119.6(12) . . ?
C11B C10B H10B 120.2 . . ?
C10B C11B H11B 118.9 . . ?
C10B C11B C12B 122.3(12) . . ?
C12B C11B H11B 118.9 . . ?
C11B C12B H12B 120.2 . . ?
C13B C12B C11B 119.5(13) . . ?
C13B C12B H12B 120.2 . . ?
C12B C13B C14B 119.6(14) . . ?
N2B C13B C12B 125.8(18) . . ?
N2B C13B C14B 114.5(17) . . ?
C9B C14B C5B 117.0(13) . . ?
C9B C14B C13B 120.5(13) . . ?
C13B C14B C5B 122.5(12) . . ?
N2A C4A H4AA 108.2 . . ?
N2A C4A H4AB 108.2 . . ?
H4AA C4A H4AB 107.4 . . ?
N1A C4A N2A 116.4(18) . . ?
N1A C4A H4AA 108.2 . . ?
N1A C4A H4AB 108.2 . . ?
C25A C24A H24A 119.8 . . ?
C25A C24A C23A 120.3(10) . . ?
C23A C24A H24A 119.8 . . ?
C24A C25A H25A 119.9 . . ?
C24A C25A C26A 120.3(9) . . ?
C26A C25A H25A 119.9 . . ?
C25A C26A H26A 120.2 . . ?
C21A C26A C25A 119.6(9) . . ?
C21A C26A H26A 120.2 . . ?
C26A C21A P1 124.1(8) . . ?
C22A C21A P1 116.6(8) . . ?
C22A C21A C26A 119.3(10) . . ?
C21A C22A H22A 119.3 . . ?
C21A C22A C23A 121.4(12) . . ?
C23A C22A H22A 119.3 . . ?
C24A C23A H23A 120.4 . . ?
C22A C23A C24A 119.1(13) . . ?
C22A C23A H23A 120.4 . . ?
C25B C24B H24B 119.5 . . ?
C25B C24B C23B 121.0(14) . . ?
C23B C24B H24B 119.5 . . ?
C24B C25B H25B 119.8 . . ?
C24B C25B C26B 120.4(12) . . ?
C26B C25B H25B 119.8 . . ?
C25B C26B H26B 119.5 . . ?
C25B C26B C21B 121.0(12) . . ?
C21B C26B H26B 119.5 . . ?
C26B C21B P1 123.5(11) . . ?
C26B C21B C22B 122.0(13) . . ?
C22B C21B P1 114.4(12) . . ?
C21B C22B H22B 121.7 . . ?
C21B C22B C23B 117(2) . . ?
C23B C22B H22B 121.7 . . ?
C24B C23B H23B 120.6 . . ?
C22B C23B C24B 119(3) . . ?
C22B C23B H23B 120.6 . . ?
C36B C35B H35B 119.2 . . ?
C36B C35B C34B 121.7(14) . . ?
C34B C35B H35B 119.2 . . ?
C35B C36B H36B 120.5 . . ?
C37B C36B C35B 119.0(14) . . ?
C37B C36B H36B 120.5 . . ?
C36B C37B H37B 120.2 . . ?
C36B C37B C38B 119.6(12) . . ?
C38B C37B H37B 120.2 . . ?
C37B C38B H38B 118.4 . . ?
C33B C38B C37B 123.3(13) . . ?
C33B C38B H38B 118.4 . . ?
C38B C33B P2 127.3(14) . . ?
C38B C33B C34B 116.9(15) . . ?
C34B C33B P2 115.1(13) . . ?
C35B C34B C33B 119.2(15) . . ?
C35B C34B H34B 120.4 . . ?
C33B C34B H34B 120.4 . . ?
C36A C37A H37A 120.1 . . ?
C36A C37A C38A 119.9(9) . . ?
C38A C37A H37A 120.1 . . ?
C37A C36A H36A 119.8 . . ?
C35A C36A C37A 120.4(11) . . ?
C35A C36A H36A 119.8 . . ?
C36A C35A H35A 120.2 . . ?
C36A C35A C34A 119.5(11) . . ?
C34A C35A H35A 120.2 . . ?
C35A C34A H34A 119.5 . . ?
C33A C34A C35A 120.9(12) . . ?
C33A C34A H34A 119.5 . . ?
C34A C33A P2 116.9(9) . . ?
C34A C33A C38A 119.4(11) . . ?
C38A C33A P2 122.6(10) . . ?
C37A C38A C33A 119.6(10) . . ?
C37A C38A H38A 120.2 . . ?
C33A C38A H38A 120.2 . . ?
C4B N2B C3 107.5(12) . . ?
C13B N2B C3 117.2(18) . . ?
C13B N2B C4B 116.9(19) . . ?
C2 N1A C5A 105.4(14) . . ?
C4A N1A C2 118.4(17) . . ?
C4A N1A C5A 122(2) . . ?

loop_
_geom_bond_atom_site_label_1
_geom_bond_atom_site_label_2
_geom_bond_distance
_geom_bond_site_symmetry_2
_geom_bond_publ_flag
Rh1 P1 2.3200(10) . ?
Rh1 P2 2.3284(11) 2_666 ?
Rh1 Cl1 2.3817(12) . ?
Rh1 C1 1.786(5) . ?
P1 C2 1.852(5) . ?
P1 C15B 1.76(2) . ?
P1 C15A 1.878(13) . ?
P1 C21A 1.811(12) . ?
P1 C21B 1.870(13) . ?
P2 C3 1.870(5) . ?
P2 C27 1.820(6) . ?
P2 C33B 1.907(18) . ?
P2 C33A 1.763(16) . ?
S1 C1 1.549(5) . ?
Cl2 C39 1.765(11) . ?
N1B C2 1.43(2) . ?
N1B C4B 1.58(2) . ?
N1B C5B 1.34(3) . ?
Cl3A C39 1.861(10) . ?
N2A C3 1.40(3) . ?
N2A C13A 1.63(3) . ?
N2A C4A 1.53(3) . ?
Cl4B C39 1.874(10) . ?
C30 H30 0.9300 . ?
C30 C29 1.392(10) . ?
C30 C31 1.355(12) . ?
C28 H28 0.9300 . ?
C28 C29 1.376(8) . ?
C28 C27 1.376(8) . ?
C29 H29 0.9300 . ?
C3 H3AA 0.9700 . ?
C3 H3AB 0.9700 . ?
C3 H3BC 0.9700 . ?
C3 H3BD 0.9700 . ?
C3 N2B 1.51(2) . ?
C2 H2BC 0.9700 . ?
C2 H2BD 0.9700 . ?
C2 H2AA 0.9700 . ?
C2 H2AB 0.9700 . ?
C2 N1A 1.48(3) . ?
C27 C32 1.406(7) . ?
Cl4A C39 1.646(10) . ?
C32 H32 0.9300 . ?
C32 C31 1.393(11) . ?
C31 H31 0.9300 . ?
Cl3B C39 1.678(11) . ?
C39 H39 0.9800 . ?
C39 H39A 0.9800 . ?
C4B H4BA 0.9700 . ?
C4B H4BB 0.9700 . ?
C4B N2B 1.45(2) . ?
C19B H19B 0.9300 . ?
C19B C18B 1.41(2) . ?
C19B C20B 1.380(19) . ?
C18B H18B 0.9300 . ?
C18B C17B 1.35(2) . ?
C17B H17B 0.9300 . ?
C17B C16B 1.360(17) . ?
C16B H16B 0.9300 . ?
C16B C15B 1.39(2) . ?
C15B C20B 1.398(17) . ?
C20B H20B 0.9300 . ?
C16A H16A 0.9300 . ?
C16A C17A 1.375(10) . ?
C16A C15A 1.376(11) . ?
C17A H17A 0.9300 . ?
C17A C18A 1.366(11) . ?
C18A H18A 0.9300 . ?
C18A C19A 1.367(11) . ?
C19A H19A 0.9300 . ?
C19A C20A 1.378(10) . ?
C20A H20A 0.9300 . ?
C20A C15A 1.375(11) . ?
C5A C6A 1.384(10) . ?
C5A C14A 1.413(10) . ?
C5A N1A 1.48(3) . ?
C6A H6A 0.9300 . ?
C6A C7A 1.396(9) . ?
C7A H7A 0.9300 . ?
C7A C8A 1.385(10) . ?
C8A H8A 0.9300 . ?
C8A C9A 1.404(9) . ?
C9A C10A 1.406(9) . ?
C9A C14A 1.409(10) . ?
C10A H10A 0.9300 . ?
C10A C11A 1.377(10) . ?
C11A H11A 0.9300 . ?
C11A C12A 1.404(10) . ?
C12A H12A 0.9300 . ?
C12A C13A 1.395(10) . ?
C13A C14A 1.406(10) . ?
C5B C6B 1.354(17) . ?
C5B C14B 1.482(17) . ?
C6B H6B 0.9300 . ?
C6B C7B 1.420(15) . ?
C7B H7B 0.9300 . ?
C7B C8B 1.351(19) . ?
C8B H8B 0.9300 . ?
C8B C9B 1.413(19) . ?
C9B C10B 1.426(19) . ?
C9B C14B 1.419(17) . ?
C10B H10B 0.9300 . ?
C10B C11B 1.39(2) . ?
C11B H11B 0.9300 . ?
C11B C12B 1.393(18) . ?
C12B H12B 0.9300 . ?
C12B C13B 1.390(17) . ?
C13B C14B 1.427(18) . ?
C13B N2B 1.19(3) . ?
C4A H4AA 0.9700 . ?
C4A H4AB 0.9700 . ?
C4A N1A 1.141(19) . ?
C24A H24A 0.9300 . ?
C24A C25A 1.370(10) . ?
C24A C23A 1.376(12) . ?
C25A H25A 0.9300 . ?
C25A C26A 1.385(10) . ?
C26A H26A 0.9300 . ?
C26A C21A 1.380(10) . ?
C21A C22A 1.372(11) . ?
C22A H22A 0.9300 . ?
C22A C23A 1.373(12) . ?
C23A H23A 0.9300 . ?
C24B H24B 0.9300 . ?
C24B C25B 1.35(2) . ?
C24B C23B 1.45(4) . ?
C25B H25B 0.9300 . ?
C25B C26B 1.375(15) . ?
C26B H26B 0.9300 . ?
C26B C21B 1.376(17) . ?
C21B C22B 1.42(2) . ?
C22B H22B 0.9300 . ?
C22B C23B 1.43(2) . ?
C23B H23B 0.9300 . ?
C35B H35B 0.9300 . ?
C35B C36B 1.37(2) . ?
C35B C34B 1.41(2) . ?
C36B H36B 0.9300 . ?
C36B C37B 1.367(18) . ?
C37B H37B 0.9300 . ?
C37B C38B 1.409(17) . ?
C38B H38B 0.9300 . ?
C38B C33B 1.354(19) . ?
C33B C34B 1.43(2) . ?
C34B H34B 0.9300 . ?
C37A H37A 0.9300 . ?
C37A C36A 1.380(10) . ?
C37A C38A 1.381(9) . ?
C36A H36A 0.9300 . ?
C36A C35A 1.371(11) . ?
C35A H35A 0.9300 . ?
C35A C34A 1.373(11) . ?
C34A H34A 0.9300 . ?
C34A C33A 1.372(11) . ?
C33A C38A 1.389(11) . ?
C38A H38A 0.9300 . ?

loop_
_geom_torsion_atom_site_label_1
_geom_torsion_atom_site_label_2
_geom_torsion_atom_site_label_3
_geom_torsion_atom_site_label_4
_geom_torsion
_geom_torsion_site_symmetry_1
_geom_torsion_site_symmetry_2
_geom_torsion_site_symmetry_3
_geom_torsion_site_symmetry_4
_geom_torsion_publ_flag
Rh1 P1 C2 N1B -176.1(9) . . . . ?
Rh1 P1 C2 N1A 168.4(8) . . . . ?
Rh1 P1 C15B C16B 103.0(12) . . . . ?
Rh1 P1 C15B C20B -71.4(13) . . . . ?
Rh1 P1 C15A C16A 167.3(10) . . . . ?
Rh1 P1 C15A C20A -20.6(13) . . . . ?
Rh1 P1 C21A C26A -116.8(9) . . . . ?
Rh1 P1 C21A C22A 61.4(12) . . . . ?
Rh1 P1 C21B C26B -168.0(8) . . . . ?
Rh1 P1 C21B C22B 8.3(13) . . . . ?
Rh1 P2 C3 N2A 56.6(13) 2_666 . . . ?
Rh1 P2 C3 N2B 65.4(9) 2_666 . . . ?
Rh1 P2 C27 C28 -49.5(5) 2_666 . . . ?
Rh1 P2 C27 C32 131.9(4) 2_666 . . . ?
Rh1 P2 C33A C34A -11.8(17) 2_666 . . . ?
Rh1 P2 C33A C38A 156.5(11) 2_666 . . . ?
P1 C2 N1A C5A 109.7(15) . . . . ?
P1 C2 N1A C4A -110(2) . . . . ?
P1 C15B C20B C19B 176.1(10) . . . . ?
P1 C21A C22A C23A -180(2) . . . . ?
P1 C21B C22B C23B -179.4(18) . . . . ?
P2 C3 N2B C4B -115.6(10) . . . . ?
P2 C3 N2B C13B 110.3(16) . . . . ?
P2 C27 C32 C31 177.7(5) . . . . ?
P2 C33B C34B C35B -176.1(13) . . . . ?
P2 C33A C38A C37A -173.6(11) . . . . ?
N1B C4B N2B C3 163.1(11) . . . . ?
N1B C4B N2B C13B -63(2) . . . . ?
N1B C5B C6B C7B 178.3(16) . . . . ?
N1B C5B C14B C9B 179.9(19) . . . . ?
N1B C5B C14B C13B -1(3) . . . . ?
N2A C13A C14A C5A 10(4) . . . . ?
N2A C13A C14A C9A -174(2) . . . . ?
N2A C4A N1A C2 164.6(16) . . . . ?
N2A C4A N1A C5A -61(3) . . . . ?
C28 C27 C32 C31 -0.9(9) . . . . ?
C29 C30 C31 C32 2.2(13) . . . . ?
C29 C28 C27 P2 -176.6(5) . . . . ?
C29 C28 C27 C32 2.0(8) . . . . ?
C3 P2 C27 C28 74.7(4) . . . . ?
C3 P2 C27 C32 -103.9(5) . . . . ?
C3 P2 C33A C34A -134.9(14) . . . . ?
C3 P2 C33A C38A 33.4(15) . . . . ?
C3 N2A C13A C12A 22(3) . . . . ?
C3 N2A C13A C14A -161(2) . . . . ?
C3 N2A C4A N1A -170.8(18) . . . . ?
C2 P1 C15B C16B -128.3(11) . . . . ?
C2 P1 C15B C20B 57.2(12) . . . . ?
C2 P1 C15A C16A -73.0(12) . . . . ?
C2 P1 C15A C20A 99.0(11) . . . . ?
C2 P1 C21A C26A 118.2(9) . . . . ?
C2 P1 C21A C22A -63.6(13) . . . . ?
C2 P1 C21B C26B 73.5(10) . . . . ?
C2 P1 C21B C22B -110.3(12) . . . . ?
C2 N1B C4B N2B -128.0(17) . . . . ?
C2 N1B C5B C6B -26(3) . . . . ?
C2 N1B C5B C14B 154(2) . . . . ?
C27 P2 C3 N2A -72.0(12) . . . . ?
C27 P2 C3 N2B -63.3(9) . . . . ?
C27 P2 C33A C34A 118.3(14) . . . . ?
C27 P2 C33A C38A -73.4(14) . . . . ?
C27 C28 C29 C30 -1.1(10) . . . . ?
C27 C32 C31 C30 -1.2(11) . . . . ?
C31 C30 C29 C28 -1.1(12) . . . . ?
C4B N1B C2 P1 -85.6(15) . . . . ?
C4B N1B C5B C6B 161.9(12) . . . . ?
C4B N1B C5B C14B -18(2) . . . . ?
C19B C18B C17B C16B 2(2) . . . . ?
C18B C19B C20B C15B -2(2) . . . . ?
C18B C17B C16B C15B -3(2) . . . . ?
C17B C16B C15B P1 -173.1(11) . . . . ?
C17B C16B C15B C20B 1.4(19) . . . . ?
C16B C15B C20B C19B 1(2) . . . . ?
C15B P1 C2 N1B 53.0(11) . . . . ?
C15B P1 C21B C26B -39.0(12) . . . . ?
C15B P1 C21B C22B 137.2(13) . . . . ?
C20B C19B C18B C17B 0(2) . . . . ?
C16A C17A C18A C19A 0.1(15) . . . . ?
C17A C16A C15A P1 176.7(9) . . . . ?
C17A C16A C15A C20A 4.8(19) . . . . ?
C17A C18A C19A C20A -0.4(19) . . . . ?
C18A C19A C20A C15A 3(2) . . . . ?
C19A C20A C15A P1 -177.4(10) . . . . ?
C19A C20A C15A C16A -5(2) . . . . ?
C15A P1 C2 N1A 46.5(10) . . . . ?
C15A P1 C21A C26A 9.1(12) . . . . ?
C15A P1 C21A C22A -172.7(12) . . . . ?
C15A C16A C17A C18A -2.2(14) . . . . ?
C5A C6A C7A C8A 3.4(11) . . . . ?
C6A C5A C14A C9A 0(3) . . . . ?
C6A C5A C14A C13A 175.4(18) . . . . ?
C6A C5A N1A C2 -9(2) . . . . ?
C6A C5A N1A C4A -148.2(19) . . . . ?
C6A C7A C8A C9A -3.1(18) . . . . ?
C7A C8A C9A C10A -176.1(14) . . . . ?
C7A C8A C9A C14A 1(2) . . . . ?
C8A C9A C10A C11A 173.9(16) . . . . ?
C8A C9A C14A C5A 0(3) . . . . ?
C8A C9A C14A C13A -175(2) . . . . ?
C9A C10A C11A C12A 0(3) . . . . ?
C10A C9A C14A C5A 177.7(17) . . . . ?
C10A C9A C14A C13A 2(3) . . . . ?
C10A C11A C12A C13A 5(3) . . . . ?
C11A C12A C13A N2A 170.8(19) . . . . ?
C11A C12A C13A C14A -6(4) . . . . ?
C12A C13A C14A C5A -173(2) . . . . ?
C12A C13A C14A C9A 2(4) . . . . ?
C13A N2A C3 P2 84(2) . . . . ?
C13A N2A C4A N1A 50(2) . . . . ?
C14A C5A C6A C7A -1.9(14) . . . . ?
C14A C5A N1A C2 178.1(15) . . . . ?
C14A C5A N1A C4A 39(3) . . . . ?
C14A C9A C10A C11A -4(3) . . . . ?
C5B N1B C2 P1 103(3) . . . . ?
C5B N1B C4B N2B 45(2) . . . . ?
C5B C6B C7B C8B 3(2) . . . . ?
C6B C5B C14B C9B 0(3) . . . . ?
C6B C5B C14B C13B 179.7(18) . . . . ?
C6B C7B C8B C9B -2(2) . . . . ?
C7B C8B C9B C10B 178.1(16) . . . . ?
C7B C8B C9B C14B 0(2) . . . . ?
C8B C9B C10B C11B -176.6(16) . . . . ?
C8B C9B C14B C5B 1(3) . . . . ?
C8B C9B C14B C13B -178.5(18) . . . . ?
C9B C10B C11B C12B -3(3) . . . . ?
C10B C9B C14B C5B -177.5(17) . . . . ?
C10B C9B C14B C13B 3(3) . . . . ?
C10B C11B C12B C13B 0(3) . . . . ?
C11B C12B C13B C14B 5(3) . . . . ?
C11B C12B C13B N2B -171(2) . . . . ?
C12B C13B C14B C5B 174(2) . . . . ?
C12B C13B C14B C9B -6(3) . . . . ?
C12B C13B N2B C3 -13(3) . . . . ?
C12B C13B N2B C4B -143(2) . . . . ?
C14B C5B C6B C7B -2(2) . . . . ?
C14B C9B C10B C11B 2(3) . . . . ?
C14B C13B N2B C3 171.0(16) . . . . ?
C14B C13B N2B C4B 41(3) . . . . ?
C4A N2A C3 P2 -47.7(15) . . . . ?
C4A N2A C13A C12A 159(2) . . . . ?
C4A N2A C13A C14A -24(3) . . . . ?
C24A C25A C26A C21A 0.2(13) . . . . ?
C25A C24A C23A C22A 1(4) . . . . ?
C25A C26A C21A P1 179.4(8) . . . . ?
C25A C26A C21A C22A 1.2(18) . . . . ?
C26A C21A C22A C23A -1(3) . . . . ?
C21A P1 C2 N1A -68.8(10) . . . . ?
C21A P1 C15A C16A 45.6(13) . . . . ?
C21A P1 C15A C20A -142.4(11) . . . . ?
C21A C22A C23A C24A 0(5) . . . . ?
C23A C24A C25A C26A -1(2) . . . . ?
C24B C25B C26B C21B 1.6(19) . . . . ?
C25B C24B C23B C22B -3(4) . . . . ?
C25B C26B C21B P1 176.0(10) . . . . ?
C25B C26B C21B C22B 0(2) . . . . ?
C26B C21B C22B C23B -3(3) . . . . ?
C21B P1 C2 N1B -55.4(10) . . . . ?
C21B P1 C15B C16B -25.0(14) . . . . ?
C21B P1 C15B C20B 160.5(11) . . . . ?
C21B C22B C23B C24B 5(4) . . . . ?
C23B C24B C25B C26B 0(3) . . . . ?
C35B C36B C37B C38B -4(3) . . . . ?
C36B C35B C34B C33B 1(3) . . . . ?
C36B C37B C38B C33B -1(3) . . . . ?
C37B C38B C33B P2 175.2(13) . . . . ?
C37B C38B C33B C34B 5(2) . . . . ?
C38B C33B C34B C35B -5(2) . . . . ?
C33B P2 C3 N2B -179.7(9) . . . . ?
C33B P2 C27 C28 -176.3(7) . . . . ?
C33B P2 C27 C32 5.1(8) . . . . ?
C34B C35B C36B C37B 4(3) . . . . ?
C37A C36A C35A C34A 1.7(17) . . . . ?
C36A C37A C38A C33A 3.3(19) . . . . ?
C36A C35A C34A C33A -4(2) . . . . ?
C35A C34A C33A P2 174.6(13) . . . . ?
C35A C34A C33A C38A 6(3) . . . . ?
C34A C33A C38A C37A -6(2) . . . . ?
C33A P2 C3 N2A -176.0(13) . . . . ?
C33A P2 C27 C28 -179.3(6) . . . . ?
C33A P2 C27 C32 2.1(7) . . . . ?
C38A C37A C36A C35A -1.4(15) . . . . ?
N2B C13B C14B C5B -10(3) . . . . ?
N2B C13B C14B C9B 170(2) . . . . ?
N1A C5A C6A C7A -174.1(16) . . . . ?
N1A C5A C14A C9A 173(2) . . . . ?
N1A C5A C14A C13A -11(3) . . . . ?

loop_
_exptl_oxdiff_crystal_face_indexfrac_h
_exptl_oxdiff_crystal_face_indexfrac_k
_exptl_oxdiff_crystal_face_indexfrac_l
_exptl_oxdiff_crystal_face_x
_exptl_oxdiff_crystal_face_y
_exptl_oxdiff_crystal_face_z
-1.1789 -8.1569 -4.2547 -0.2848 -0.1158 0.9516
3.4531 0.1397 7.8291 -0.8056 -0.3359 -0.4881
-3.2259 1.8752 -6.9227 0.8910 0.3708 0.2618
1.0565 8.2064 3.9877 0.3171 0.1293 -0.9395
-7.4487 -0.2440 1.0005 0.4767 -0.8762 0.0714
7.3334 -0.2128 -1.3922 -0.4780 0.8783 -0.0091
4.6239 6.2145 6.1756 -0.2746 0.2130 -0.9377
5.2565 -4.9494 2.1703 -0.9642 0.1253 0.2338
-3.4842 -7.0460 -5.9909 0.1058 -0.1491 0.9831
